data_1525435
loop_
_publ_author_name
'Vlasse, M.'
'Saux, M.'
'Echegut, P.'
'Villeneuve, G.'

_publ_section_title
;
 Etude cristallographique et par resonance magnetique nucleaire de
 l'oxyfluorure Sc O F
;
_journal_name_full 'Materials Research Bulletin'
_journal_page_first 807
_journal_page_last 812
_journal_volume 14
_journal_year 1979
_chemical_formula_sum 'F O Sc'
_chemical_name_systematic 'Sc O F'
_space_group_IT_number 14
_symmetry_space_group_name_Hall '-P 2ybc'
_symmetry_space_group_name_H-M 'P 1 21/c 1'
_cell_angle_alpha 90
_cell_angle_beta 99.7
_cell_angle_gamma 90
_cell_formula_units_Z 4
_cell_length_a 5.167
_cell_length_b 5.147
_cell_length_c 5.248
_cell_volume 137.573
_citation_journal_id_ASTM MRBUAC
_cod_data_source_file Vlasse_MRBUAC_1979_383.cif
_cod_data_source_block F1O1Sc1
_cod_original_cell_volume 137.5728
_cod_original_formula_sum 'F1 O1 Sc1'
_cod_database_code 1525435

loop_
_symmetry_equiv_pos_as_xyz
x,y,z
-x,y+1/2,-z+1/2
-x,-y,-z
x,-y-1/2,z-1/2

loop_
_atom_site_label
_atom_site_type_symbol
_atom_site_fract_x
_atom_site_fract_y
_atom_site_fract_z
_atom_site_occupancy
_atom_site_U_iso_or_equiv
Sc1 Sc+3 0.30785 0.02654 0.21255 1 0.0
F1 F-1 0.45597 0.7531 0.48786 1 0.0
O1 O-2 0.05622 0.32448 0.34253 1 0.0
